data_5910020
loop_
_publ_author_name
'Wyckoff, R. W. G.'

_publ_section_title
;
Page 254 from the second edition of Structure of Crystals by Wyckoff.
published by The Chemical Catalog Company, INC, New York in 1931
& www.crystallography.net
;
_journal_name_full 'The second edition of Structure of Crystals'
_journal_page_first 254
_journal_page_last 254
_journal_year 1931
_chemical_formula_structural Sm2O3
_chemical_formula_sum 'O3 Sm2'
_space_group_IT_number 199
_symmetry_cell_setting cubic
_symmetry_Int_Tables_number 199
_symmetry_space_group_name_Hall 'I 2b 2c 3'
_symmetry_space_group_name_H-M 'I 21 3'
_audit_creation_date 2005-11-12
_audit_creation_method
;
Page 254 from the second edition of Structure of Crystals by Wyckoff.
published by The Chemical Catalog Company, INC, New York in 1931
& www.crystallography.net
;
_audit_update_record 'created by Girish Upreti, Portland State University'
_cell_angle_alpha 90
_cell_angle_beta 90
_cell_angle_gamma 90
_cell_length_a 10.85
_cell_length_b 10.85
_cell_length_c 10.85
_cell_volume 1277.289
_cod_original_formula_sum 'Sa2 O3'
_cod_database_code 5910020

loop_
_symmetry_equiv_pos_as_xyz
x,y,z
z,x,y
y,z,x
-y,-z+1/2,x
z,-x,-y+1/2
-y+1/2,z,-x
-z,-x+1/2,y
-z+1/2,x,-y
y,-z,-x+1/2
x,-y,-z+1/2
-x+1/2,y,-z
-x,-y+1/2,z
x+1/2,y+1/2,z+1/2
z+1/2,x+1/2,y+1/2
y+1/2,z+1/2,x+1/2
-y+1/2,-z,x+1/2
z+1/2,-x+1/2,-y
-y,z+1/2,-x+1/2
-z+1/2,-x,y+1/2
-z,x+1/2,-y+1/2
y+1/2,-z+1/2,-x
x+1/2,-y+1/2,-z
-x,y+1/2,-z+1/2
-x+1/2,-y,z+1/2

loop_
_atom_site_fract_x
_atom_site_fract_y
_atom_site_fract_z
_atom_site_label
0.25000 0.25000 0.25000 Sm1
0.02100 0.00000 0.25000 Sm2
0.54200 0.00000 0.25000 Sm3
0.12500 0.13500 0.39500 O1
0.10000 0.35800 0.37300 O2

loop_
_cod_related_entry_id
_cod_related_entry_database
_cod_related_entry_code
1 ChemSpider 140199
